data_7049188
loop_
_publ_author_name
'Peters, Marius'
'Bannenberg, Thomas'
'Bockfeld, Dirk'
'Tamm, Matthias'

_publ_section_title
;
 Pentamethylcyclopentadienyl ruthenium &quot;pogo stick&quot; complexes
 with nitrogen donor ligands.
;
_journal_issue 13
_journal_name_full 'Dalton transactions (Cambridge, England : 2003)'
_journal_page_first 4228
_journal_page_last 4238
_journal_paper_doi 10.1039/c9dt00577c
_journal_volume 48
_journal_year 2019
_chemical_formula_moiety 'C26 H47 N Ru2 Si2'
_chemical_formula_sum 'C26 H47 N Ru2 Si2'
_chemical_formula_weight 631.96
_space_group_crystal_system orthorhombic
_space_group_IT_number 61
_space_group_name_Hall '-P 2ac 2ab'
_space_group_name_H-M_alt 'P b c a'
_symmetry_space_group_name_Hall '-P 2ac 2ab'
_symmetry_space_group_name_H-M 'P b c a'
_atom_sites_solution_hydrogens mixed
_audit_creation_method SHELXL-2018/3
_audit_update_record
;
2018-09-28 deposited with the CCDC.    2019-02-28 downloaded from the CCDC.
;
_cell_angle_alpha 90
_cell_angle_beta 90
_cell_angle_gamma 90
_cell_formula_units_Z 16
_cell_length_a 14.7656(4)
_cell_length_b 24.5786(7)
_cell_length_c 31.6576(7)
_cell_measurement_reflns_used 41428
_cell_measurement_temperature 130(2)
_cell_measurement_theta_max 75.9650
_cell_measurement_theta_min 3.7450
_cell_volume 11489.1(5)
_computing_cell_refinement 'CrysAlisPro 1.171.38.43c (Rigaku OD, 2015)'
_computing_data_collection 'CrysAlisPro 1.171.38.43c (Rigaku OD, 2015)'
_computing_data_reduction 'CrysAlisPro 1.171.38.43c (Rigaku OD, 2015)'
_computing_publication_material 'OLEX2 v1.2 (O. V. Dolomanov et al., J. Appl. Cryst., 2009, 42, 339-341)'
_computing_structure_refinement 'SHELXL-2018/3 (G. M. Sheldrick, Acta Cryst., 2015, C71, 3-8)'
_computing_structure_solution 'SHELXS-97 (G. M. Sheldrick, Acta Cryst., 2008, A64, 112-122)'
_diffrn_ambient_temperature 130(2)
_diffrn_detector_area_resol_mean 10.3543
_diffrn_measured_fraction_theta_full 1.000
_diffrn_measured_fraction_theta_max 0.997
_diffrn_measurement_device 'four-circle diffractometer'
_diffrn_measurement_device_type 'Oxford Diffraction Xcalibur, Atlas, Nova'
_diffrn_measurement_method '\w scan'
_diffrn_radiation_monochromator mirror
_diffrn_radiation_type CuK\a
_diffrn_radiation_wavelength 1.54184
_diffrn_reflns_av_R_equivalents 0.0762
_diffrn_reflns_av_unetI/netI 0.0330
_diffrn_reflns_Laue_measured_fraction_full 1.000
_diffrn_reflns_Laue_measured_fraction_max 0.997
_diffrn_reflns_limit_h_max 18
_diffrn_reflns_limit_h_min -18
_diffrn_reflns_limit_k_max 30
_diffrn_reflns_limit_k_min -30
_diffrn_reflns_limit_l_max 27
_diffrn_reflns_limit_l_min -39
_diffrn_reflns_number 133678
_diffrn_reflns_point_group_measured_fraction_full 1.000
_diffrn_reflns_point_group_measured_fraction_max 0.997
_diffrn_reflns_theta_full 75.000
_diffrn_reflns_theta_max 76.299
_diffrn_reflns_theta_min 3.597
_diffrn_source 'micro-focus sealed X-ray tube'
_diffrn_source_type 'Nova (Cu) X-ray Source'
_exptl_absorpt_coefficient_mu 9.398
_exptl_absorpt_correction_T_max 1.00000
_exptl_absorpt_correction_T_min 0.54475
_exptl_absorpt_correction_type multi-scan
_exptl_absorpt_process_details
;
CrysAlisPro 1.171.38.43c (Rigaku Oxford Diffraction, 2015)
Empirical absorption correction using spherical harmonics,
implemented in SCALE3 ABSPACK scaling algorithm.
;
_exptl_crystal_colour black
_exptl_crystal_density_diffrn 1.461
_exptl_crystal_description irregular
_exptl_crystal_F_000 5216
_exptl_crystal_size_max 0.200
_exptl_crystal_size_mid 0.200
_exptl_crystal_size_min 0.050
_refine_diff_density_max 0.782
_refine_diff_density_min -0.990
_refine_diff_density_rms 0.092
_refine_ls_extinction_method none
_refine_ls_goodness_of_fit_ref 1.040
_refine_ls_hydrogen_treatment mixed
_refine_ls_matrix_type full
_refine_ls_number_parameters 597
_refine_ls_number_reflns 12009
_refine_ls_number_restraints 6
_refine_ls_restrained_S_all 1.040
_refine_ls_R_factor_all 0.0360
_refine_ls_R_factor_gt 0.0282
_refine_ls_shift/su_max 0.005
_refine_ls_shift/su_mean 0.000
_refine_ls_structure_factor_coef Fsqd
_refine_ls_weighting_details 'w=1/[\s^2^(Fo^2^)+(0.0332P)^2^+5.3358P] where P=(Fo^2^+2Fc^2^)/3'
_refine_ls_weighting_scheme calc
_refine_ls_wR_factor_gt 0.0644
_refine_ls_wR_factor_ref 0.0686
_reflns_Friedel_coverage 0.000
_reflns_number_gt 10386
_reflns_number_total 12009
_reflns_threshold_expression 'I > 2\s(I)'
_cod_data_source_file c9dt00577c3.cif
_cod_data_source_block mp19fr
_cod_depositor_comments 'Adding full bibliography for 7049185--7049190.cif.'
_cod_database_code 7049188
_shelx_shelxl_version_number 2018/3
_shelx_space_group_comment
;
The symmetry employed for this shelxl refinement is uniquely defined
by the following loop, which should always be used as a source of
symmetry information in preference to the above space-group names.
They are only intended as comments.
;
_oxdiff_exptl_absorpt_empirical_full_min 0.695
_oxdiff_exptl_absorpt_empirical_full_max 2.571
_oxdiff_exptl_absorpt_empirical_details
;
Empirical correction (ABSPACK) includes:
- Absorption correction using spherical harmonics
- Frame scaling
;

loop_
_space_group_symop_operation_xyz
'x, y, z'
'-x+1/2, -y, z+1/2'
'-x, y+1/2, -z+1/2'
'x+1/2, -y+1/2, -z'
'-x, -y, -z'
'x-1/2, y, -z-1/2'
'x, -y-1/2, z-1/2'
'-x-1/2, y-1/2, z'

loop_
_atom_site_label
_atom_site_type_symbol
_atom_site_fract_x
_atom_site_fract_y
_atom_site_fract_z
_atom_site_U_iso_or_equiv
_atom_site_adp_type
_atom_site_occupancy
_atom_site_site_symmetry_order
_atom_site_calc_flag
_atom_site_refinement_flags_posn
_atom_site_refinement_flags_adp
Ru1 Ru 0.67449(2) 0.53094(2) 0.64534(2) 0.01996(5) Uani 1 1 d D .
Ru2 Ru 0.77838(2) 0.44975(2) 0.61390(2) 0.01749(5) Uani 1 1 d D .
Si1 Si 0.59843(5) 0.45087(3) 0.59971(2) 0.02173(14) Uani 1 1 d . .
Si2 Si 0.69264(5) 0.53307(3) 0.53569(2) 0.02362(14) Uani 1 1 d . .
N1 N 0.67776(15) 0.49851(9) 0.58254(7) 0.0205(4) Uani 1 1 d . .
C1 C 0.7409(2) 0.59921(12) 0.68093(9) 0.0280(6) Uani 1 1 d . .
C2 C 0.6928(2) 0.56312(12) 0.70875(9) 0.0291(6) Uani 1 1 d . .
C3 C 0.5994(2) 0.56490(13) 0.69681(10) 0.0327(6) Uani 1 1 d . .
C4 C 0.5909(2) 0.60196(13) 0.66139(10) 0.0330(6) Uani 1 1 d . .
C5 C 0.6781(2) 0.62385(12) 0.65294(9) 0.0302(6) Uani 1 1 d . .
C6 C 0.8399(2) 0.61277(16) 0.68359(12) 0.0427(8) Uani 1 1 d . .
H6A H 0.863101 0.620705 0.655256 0.064 Uiso 1 1 calc R U
H6B H 0.872901 0.581788 0.695525 0.064 Uiso 1 1 calc R U
H6C H 0.848236 0.644683 0.701741 0.064 Uiso 1 1 calc R U
C7 C 0.7321(3) 0.53278(15) 0.74537(10) 0.0474(9) Uani 1 1 d . .
H7A H 0.729073 0.555550 0.770746 0.071 Uiso 1 1 calc R U
H7B H 0.795360 0.523630 0.739355 0.071 Uiso 1 1 calc R U
H7C H 0.697474 0.499281 0.750016 0.071 Uiso 1 1 calc R U
C8 C 0.5222(3) 0.53661(17) 0.71871(13) 0.0550(11) Uani 1 1 d . .
H8A H 0.544380 0.503205 0.732078 0.083 Uiso 1 1 calc R U
H8B H 0.475257 0.527496 0.698014 0.083 Uiso 1 1 calc R U
H8C H 0.496733 0.560715 0.740322 0.083 Uiso 1 1 calc R U
C9 C 0.5042(3) 0.62129(18) 0.64184(15) 0.0544(10) Uani 1 1 d . .
H9A H 0.486430 0.656005 0.654632 0.082 Uiso 1 1 calc R U
H9B H 0.456501 0.594261 0.646723 0.082 Uiso 1 1 calc R U
H9C H 0.512838 0.626245 0.611391 0.082 Uiso 1 1 calc R U
C10 C 0.6990(3) 0.66858(14) 0.62210(12) 0.0499(10) Uani 1 1 d . .
H10A H 0.656621 0.666675 0.598312 0.075 Uiso 1 1 calc R U
H10B H 0.761079 0.664344 0.611671 0.075 Uiso 1 1 calc R U
H10C H 0.692884 0.703889 0.636188 0.075 Uiso 1 1 calc R U
C11 C 0.93040(19) 0.45610(13) 0.61204(10) 0.0304(6) Uani 1 1 d . .
C12 C 0.9055(2) 0.42959(15) 0.57454(9) 0.0348(7) Uani 1 1 d . .
C13 C 0.8556(2) 0.38206(14) 0.58509(9) 0.0310(6) Uani 1 1 d . .
C14 C 0.85339(19) 0.37760(11) 0.63056(9) 0.0238(5) Uani 1 1 d . .
C15 C 0.89852(19) 0.42379(12) 0.64731(8) 0.0234(5) Uani 1 1 d . .
C16 C 0.9881(2) 0.50571(16) 0.61576(18) 0.0590(12) Uani 1 1 d . .
H16A H 1.051789 0.494925 0.618354 0.088 Uiso 1 1 calc R U
H16B H 0.970103 0.526435 0.640835 0.088 Uiso 1 1 calc R U
H16C H 0.980428 0.528357 0.590536 0.088 Uiso 1 1 calc R U
C17 C 0.9319(3) 0.4454(2) 0.53025(12) 0.0737(18) Uani 1 1 d . .
H17A H 0.950671 0.483636 0.529818 0.111 Uiso 1 1 calc R U
H17B H 0.880054 0.440347 0.511352 0.111 Uiso 1 1 calc R U
H17C H 0.982294 0.422460 0.520764 0.111 Uiso 1 1 calc R U
C18 C 0.8227(3) 0.3403(2) 0.55443(15) 0.0669(15) Uani 1 1 d . .
H18A H 0.796446 0.358510 0.529754 0.100 Uiso 1 1 calc R U
H18B H 0.776553 0.317596 0.567968 0.100 Uiso 1 1 calc R U
H18C H 0.873572 0.317464 0.545434 0.100 Uiso 1 1 calc R U
C19 C 0.8151(3) 0.33114(14) 0.65564(14) 0.0471(9) Uani 1 1 d . .
H19A H 0.862113 0.303542 0.659943 0.071 Uiso 1 1 calc R U
H19B H 0.764141 0.315037 0.640254 0.071 Uiso 1 1 calc R U
H19C H 0.794086 0.344520 0.683107 0.071 Uiso 1 1 calc R U
C20 C 0.9216(3) 0.43375(17) 0.69281(10) 0.0464(9) Uani 1 1 d . .
H20A H 0.876432 0.416117 0.710878 0.070 Uiso 1 1 calc R U
H20B H 0.921914 0.472973 0.698353 0.070 Uiso 1 1 calc R U
H20C H 0.981651 0.418650 0.698915 0.070 Uiso 1 1 calc R U
C21 C 0.66692(18) 0.44844(11) 0.65056(8) 0.0211(5) Uani 1 1 d . .
H21 H 0.655380 0.426186 0.676445 0.025 Uiso 1 1 calc R U
C22 C 0.4772(2) 0.47421(14) 0.60243(10) 0.0336(6) Uani 1 1 d . .
H22A H 0.475312 0.512734 0.610355 0.050 Uiso 1 1 calc R U
H22B H 0.444621 0.452657 0.623579 0.050 Uiso 1 1 calc R U
H22C H 0.448525 0.469392 0.574760 0.050 Uiso 1 1 calc R U
C23 C 0.5890(2) 0.38718(12) 0.56711(9) 0.0304(6) Uani 1 1 d . .
H23A H 0.562416 0.396003 0.539592 0.046 Uiso 1 1 calc R U
H23B H 0.550335 0.360838 0.581762 0.046 Uiso 1 1 calc R U
H23C H 0.649394 0.371494 0.562993 0.046 Uiso 1 1 calc R U
C24 C 0.7978(2) 0.57484(13) 0.53894(9) 0.0326(6) Uani 1 1 d . .
H24A H 0.806084 0.587726 0.567982 0.049 Uiso 1 1 calc R U
H24B H 0.792671 0.606120 0.519895 0.049 Uiso 1 1 calc R U
H24C H 0.849999 0.552628 0.530654 0.049 Uiso 1 1 calc R U
C25 C 0.5937(2) 0.57826(14) 0.52448(10) 0.0375(7) Uani 1 1 d . .
H25A H 0.537574 0.557164 0.526656 0.056 Uiso 1 1 calc R U
H25B H 0.599207 0.593203 0.495896 0.056 Uiso 1 1 calc R U
H25C H 0.592460 0.608091 0.545007 0.056 Uiso 1 1 calc R U
C26 C 0.6989(2) 0.48301(14) 0.49103(9) 0.0346(7) Uani 1 1 d . .
H26A H 0.744835 0.455397 0.497398 0.052 Uiso 1 1 calc R U
H26B H 0.715379 0.502083 0.464950 0.052 Uiso 1 1 calc R U
H26C H 0.639898 0.465399 0.487419 0.052 Uiso 1 1 calc R U
Ru1' Ru 0.15809(2) 0.74608(2) 0.59742(2) 0.01822(5) Uani 1 1 d D .
Ru2' Ru 0.25287(2) 0.81732(2) 0.64534(2) 0.01830(5) Uani 1 1 d D .
Si1' Si 0.07455(5) 0.80370(3) 0.65854(2) 0.02215(14) Uani 1 1 d . .
Si2' Si 0.17880(5) 0.70425(3) 0.70164(2) 0.02433(15) Uani 1 1 d . .
N1' N 0.16034(15) 0.75544(9) 0.66558(6) 0.0198(4) Uani 1 1 d . .
C1' C 0.23381(19) 0.68839(11) 0.55432(8) 0.0233(5) Uani 1 1 d . .
C2' C 0.1965(2) 0.73494(11) 0.53211(7) 0.0237(5) Uani 1 1 d . .
C3' C 0.1000(2) 0.73244(12) 0.53606(8) 0.0250(5) Uani 1 1 d . .
C4' C 0.07858(19) 0.68515(12) 0.56137(9) 0.0262(6) Uani 1 1 d . .
C5' C 0.1617(2) 0.65776(11) 0.57133(8) 0.0248(5) Uani 1 1 d . .
C6' C 0.3321(2) 0.67237(13) 0.55454(10) 0.0306(6) Uani 1 1 d . .
H6'A H 0.346705 0.654574 0.581392 0.046 Uiso 1 1 calc R U
H6'B H 0.369751 0.704921 0.551194 0.046 Uiso 1 1 calc R U
H6'C H 0.343884 0.647183 0.531185 0.046 Uiso 1 1 calc R U
C7' C 0.2485(2) 0.77532(13) 0.50622(9) 0.0321(6) Uani 1 1 d . .
H7'A H 0.308038 0.781390 0.519057 0.048 Uiso 1 1 calc R U
H7'B H 0.215141 0.809770 0.505180 0.048 Uiso 1 1 calc R U
H7'C H 0.256279 0.761220 0.477495 0.048 Uiso 1 1 calc R U
C8' C 0.0326(2) 0.76843(14) 0.51447(10) 0.0348(7) Uani 1 1 d . .
H8'A H 0.019628 0.754053 0.486232 0.052 Uiso 1 1 calc R U
H8'B H 0.057471 0.805256 0.511992 0.052 Uiso 1 1 calc R U
H8'C H -0.023438 0.769545 0.531035 0.052 Uiso 1 1 calc R U
C9' C -0.0143(2) 0.66333(15) 0.57020(11) 0.0386(7) Uani 1 1 d . .
H9'A H -0.029410 0.635414 0.549263 0.058 Uiso 1 1 calc R U
H9'B H -0.058465 0.692995 0.568581 0.058 Uiso 1 1 calc R U
H9'C H -0.015610 0.647310 0.598545 0.058 Uiso 1 1 calc R U
C10' C 0.1692(2) 0.60361(13) 0.59273(10) 0.0341(7) Uani 1 1 d . .
H10D H 0.153140 0.574738 0.572740 0.051 Uiso 1 1 calc R U
H10E H 0.127897 0.602454 0.616941 0.051 Uiso 1 1 calc R U
H10F H 0.231533 0.598196 0.602520 0.051 Uiso 1 1 calc R U
C11' C 0.3516(2) 0.87323(13) 0.61837(8) 0.0275(6) Uani 1 1 d . .
C12' C 0.40044(19) 0.82587(13) 0.63183(9) 0.0274(6) Uani 1 1 d . .
C13' C 0.39270(19) 0.82033(12) 0.67616(9) 0.0264(6) Uani 1 1 d . .
C14' C 0.33524(18) 0.86324(12) 0.69099(8) 0.0240(5) Uani 1 1 d . .
C15' C 0.3114(2) 0.89675(12) 0.65504(8) 0.0257(5) Uani 1 1 d . .
C16' C 0.3466(3) 0.89599(15) 0.57432(9) 0.0392(8) Uani 1 1 d . .
H16D H 0.284709 0.908264 0.568540 0.059 Uiso 1 1 calc R U
H16E H 0.363555 0.867725 0.553966 0.059 Uiso 1 1 calc R U
H16F H 0.388369 0.926817 0.571760 0.059 Uiso 1 1 calc R U
C17' C 0.4573(2) 0.79037(16) 0.60346(10) 0.0383(7) Uani 1 1 d . .
H17D H 0.519798 0.803724 0.603311 0.057 Uiso 1 1 calc R U
H17E H 0.432838 0.791449 0.574684 0.057 Uiso 1 1 calc R U
H17F H 0.456092 0.752853 0.613925 0.057 Uiso 1 1 calc R U
C18' C 0.4415(2) 0.77949(14) 0.70308(10) 0.0354(7) Uani 1 1 d . .
H18D H 0.454633 0.746940 0.686292 0.053 Uiso 1 1 calc R U
H18E H 0.403298 0.769562 0.727203 0.053 Uiso 1 1 calc R U
H18F H 0.498289 0.795312 0.713318 0.053 Uiso 1 1 calc R U
C19' C 0.3180(2) 0.87631(14) 0.73635(9) 0.0313(6) Uani 1 1 d . .
H19D H 0.315476 0.842514 0.752736 0.047 Uiso 1 1 calc R U
H19E H 0.260251 0.895649 0.738947 0.047 Uiso 1 1 calc R U
H19F H 0.367029 0.899330 0.747126 0.047 Uiso 1 1 calc R U
C20' C 0.2594(2) 0.94926(13) 0.65653(10) 0.0339(6) Uani 1 1 d . .
H20D H 0.301229 0.979454 0.661833 0.051 Uiso 1 1 calc R U
H20E H 0.214410 0.947586 0.679255 0.051 Uiso 1 1 calc R U
H20F H 0.228598 0.954998 0.629471 0.051 Uiso 1 1 calc R U
C21' C 0.13952(18) 0.82567(11) 0.60959(8) 0.0210(5) Uani 1 1 d . .
H21' H 0.124243 0.855430 0.589258 0.025 Uiso 1 1 calc R U
C22' C -0.0441(2) 0.77567(15) 0.65382(10) 0.0348(7) Uani 1 1 d . .
H22D H -0.045870 0.748107 0.631458 0.052 Uiso 1 1 calc R U
H22E H -0.086067 0.805241 0.646830 0.052 Uiso 1 1 calc R U
H22F H -0.062080 0.759110 0.680705 0.052 Uiso 1 1 calc R U
C23' C 0.0611(2) 0.85685(13) 0.70113(9) 0.0325(6) Uani 1 1 d . .
H23D H 0.023608 0.842197 0.724014 0.049 Uiso 1 1 calc R U
H23E H 0.031779 0.889184 0.689228 0.049 Uiso 1 1 calc R U
H23F H 0.120762 0.866751 0.712240 0.049 Uiso 1 1 calc R U
C24' C 0.2822(2) 0.66494(13) 0.68631(10) 0.0335(6) Uani 1 1 d . .
H24D H 0.264526 0.633452 0.669207 0.050 Uiso 1 1 calc R U
H24E H 0.313539 0.652426 0.711820 0.050 Uiso 1 1 calc R U
H24F H 0.322797 0.688345 0.669879 0.050 Uiso 1 1 calc R U
C25' C 0.0778(2) 0.65832(15) 0.70405(11) 0.0406(7) Uani 1 1 d . .
H25D H 0.026422 0.678133 0.716155 0.061 Uiso 1 1 calc R U
H25E H 0.091841 0.626727 0.721774 0.061 Uiso 1 1 calc R U
H25F H 0.062399 0.646048 0.675494 0.061 Uiso 1 1 calc R U
C26' C 0.1950(2) 0.73321(15) 0.75578(9) 0.0368(7) Uani 1 1 d . .
H26D H 0.253019 0.752474 0.757064 0.055 Uiso 1 1 calc R U
H26E H 0.194734 0.703675 0.776583 0.055 Uiso 1 1 calc R U
H26F H 0.145654 0.758631 0.762058 0.055 Uiso 1 1 calc R U
H H 0.2673(19) 0.7671(13) 0.6079(10) 0.041(11) Uiso 1 1 d D .
HA H 0.7863(19) 0.5099(11) 0.6415(11) 0.040(10) Uiso 1 1 d D .

loop_
_atom_site_aniso_label
_atom_site_aniso_U_11
_atom_site_aniso_U_22
_atom_site_aniso_U_33
_atom_site_aniso_U_23
_atom_site_aniso_U_13
_atom_site_aniso_U_12
Ru1 0.01992(10) 0.01737(9) 0.02258(9) -0.00097(7) 0.00081(7) 0.00160(7)
Ru2 0.01824(9) 0.01740(9) 0.01683(8) 0.00018(6) -0.00033(6) 0.00153(7)
Si1 0.0205(3) 0.0207(3) 0.0239(3) 0.0017(3) -0.0023(3) -0.0021(3)
Si2 0.0249(4) 0.0228(3) 0.0232(3) 0.0048(3) -0.0042(3) -0.0016(3)
N1 0.0193(10) 0.0193(10) 0.0228(10) 0.0000(8) -0.0040(8) 0.0004(8)
C1 0.0328(15) 0.0226(13) 0.0286(13) -0.0088(11) 0.0015(11) -0.0006(11)
C2 0.0399(17) 0.0230(14) 0.0246(12) -0.0059(10) 0.0016(11) -0.0017(12)
C3 0.0328(16) 0.0297(15) 0.0356(15) -0.0120(12) 0.0117(12) 0.0002(12)
C4 0.0322(16) 0.0241(14) 0.0426(15) -0.0121(12) 0.0007(12) 0.0097(12)
C5 0.0400(17) 0.0157(13) 0.0350(14) -0.0032(11) 0.0003(12) 0.0028(11)
C6 0.0340(17) 0.0395(19) 0.0545(19) -0.0156(16) 0.0007(14) -0.0069(14)
C7 0.086(3) 0.0312(17) 0.0251(14) -0.0028(13) -0.0079(16) 0.0016(18)
C8 0.059(3) 0.048(2) 0.058(2) -0.0252(18) 0.032(2) -0.0180(19)
C9 0.041(2) 0.048(2) 0.075(3) -0.021(2) -0.0099(18) 0.0228(17)
C10 0.084(3) 0.0226(16) 0.0427(18) 0.0019(14) 0.0004(18) -0.0007(17)
C11 0.0168(13) 0.0261(14) 0.0482(17) 0.0051(12) 0.0029(12) 0.0036(11)
C12 0.0281(15) 0.051(2) 0.0257(13) 0.0100(13) 0.0076(11) 0.0175(13)
C13 0.0271(14) 0.0370(16) 0.0290(13) -0.0156(12) -0.0046(11) 0.0133(12)
C14 0.0237(13) 0.0178(12) 0.0299(13) 0.0016(10) 0.0011(10) 0.0071(10)
C15 0.0201(12) 0.0263(13) 0.0239(12) -0.0037(10) -0.0040(10) 0.0078(10)
C16 0.0235(17) 0.0304(18) 0.123(4) 0.006(2) 0.005(2) -0.0038(14)
C17 0.056(3) 0.126(5) 0.040(2) 0.041(2) 0.0265(19) 0.047(3)
C18 0.049(2) 0.080(3) 0.072(3) -0.056(3) -0.029(2) 0.033(2)
C19 0.0407(19) 0.0256(16) 0.075(2) 0.0160(17) 0.0182(17) 0.0091(14)
C20 0.046(2) 0.061(2) 0.0319(16) -0.0170(15) -0.0149(14) 0.0233(18)
C21 0.0240(13) 0.0165(12) 0.0229(11) 0.0004(9) 0.0002(9) 0.0000(9)
C22 0.0220(14) 0.0351(16) 0.0437(16) -0.0026(13) -0.0021(12) 0.0012(12)
C23 0.0296(15) 0.0273(15) 0.0344(14) -0.0035(11) -0.0042(11) -0.0045(11)
C24 0.0345(16) 0.0347(16) 0.0287(13) 0.0091(12) -0.0034(12) -0.0086(13)
C25 0.0383(18) 0.0345(17) 0.0396(16) 0.0089(13) -0.0089(13) 0.0048(13)
C26 0.0399(17) 0.0394(18) 0.0246(13) -0.0003(12) -0.0041(12) 0.0009(14)
Ru1' 0.01862(9) 0.01893(9) 0.01710(8) -0.00102(6) 0.00015(6) -0.00277(7)
Ru2' 0.01837(9) 0.02059(10) 0.01594(8) -0.00179(6) 0.00053(6) -0.00231(7)
Si1' 0.0200(3) 0.0254(4) 0.0211(3) 0.0005(3) 0.0021(2) 0.0006(3)
Si2' 0.0249(4) 0.0256(4) 0.0225(3) 0.0050(3) 0.0021(3) 0.0011(3)
N1' 0.0205(10) 0.0234(11) 0.0154(9) -0.0002(8) 0.0019(7) -0.0037(8)
C1' 0.0258(14) 0.0237(13) 0.0204(11) -0.0054(10) 0.0019(9) -0.0022(10)
C2' 0.0317(14) 0.0247(13) 0.0146(10) -0.0046(9) 0.0025(10) -0.0036(11)
C3' 0.0272(14) 0.0273(14) 0.0204(11) -0.0061(10) -0.0063(10) -0.0025(11)
C4' 0.0236(13) 0.0266(14) 0.0283(13) -0.0090(11) -0.0008(10) -0.0064(11)
C5' 0.0304(14) 0.0209(13) 0.0230(12) -0.0035(10) -0.0001(10) -0.0037(10)
C6' 0.0257(14) 0.0312(15) 0.0350(14) -0.0079(12) 0.0017(11) -0.0002(11)
C7' 0.0434(18) 0.0299(15) 0.0229(13) -0.0015(11) 0.0056(12) -0.0091(13)
C8' 0.0393(17) 0.0339(17) 0.0311(14) -0.0070(12) -0.0101(12) 0.0044(13)
C9' 0.0270(16) 0.0409(18) 0.0479(17) -0.0121(14) 0.0029(13) -0.0113(13)
C10' 0.0439(18) 0.0228(14) 0.0355(15) 0.0018(12) 0.0045(13) -0.0042(12)
C11' 0.0237(13) 0.0357(16) 0.0231(12) -0.0026(11) 0.0020(10) -0.0134(11)
C12' 0.0186(13) 0.0346(15) 0.0292(13) -0.0099(11) 0.0039(10) -0.0110(11)
C13' 0.0203(13) 0.0321(15) 0.0269(13) -0.0077(11) -0.0031(10) -0.0044(11)
C14' 0.0223(13) 0.0272(14) 0.0224(12) -0.0058(10) -0.0028(10) -0.0053(10)
C15' 0.0284(14) 0.0212(13) 0.0274(12) -0.0040(10) -0.0031(10) -0.0109(11)
C16' 0.0464(19) 0.0444(19) 0.0267(14) 0.0025(13) 0.0026(13) -0.0223(15)
C17' 0.0263(15) 0.050(2) 0.0390(16) -0.0195(14) 0.0075(12) -0.0082(14)
C18' 0.0334(16) 0.0372(17) 0.0355(15) -0.0059(13) -0.0096(12) 0.0050(13)
C19' 0.0337(16) 0.0368(17) 0.0236(12) -0.0057(11) 0.0017(11) -0.0008(12)
C20' 0.0391(17) 0.0259(15) 0.0369(15) -0.0005(12) -0.0054(13) -0.0049(12)
C21' 0.0224(12) 0.0210(12) 0.0198(11) -0.0013(9) -0.0004(9) -0.0004(10)
C22' 0.0220(14) 0.0433(18) 0.0391(15) 0.0023(13) 0.0020(12) -0.0029(12)
C23' 0.0336(16) 0.0335(16) 0.0304(14) -0.0043(12) 0.0087(12) 0.0031(12)
C24' 0.0344(16) 0.0302(15) 0.0360(15) 0.0035(12) -0.0009(12) 0.0088(12)
C25' 0.0348(17) 0.0390(18) 0.0481(18) 0.0151(15) 0.0039(14) -0.0057(14)
C26' 0.0417(18) 0.0460(19) 0.0227(13) 0.0054(12) 0.0018(12) 0.0078(15)

loop_
_atom_type_symbol
_atom_type_description
_atom_type_scat_dispersion_real
_atom_type_scat_dispersion_imag
_atom_type_scat_source
C C 0.0181 0.0091 'International Tables Vol C Tables 4.2.6.8 and 6.1.1.4'
H H 0.0000 0.0000 'International Tables Vol C Tables 4.2.6.8 and 6.1.1.4'
N N 0.0311 0.0180 'International Tables Vol C Tables 4.2.6.8 and 6.1.1.4'
Ru Ru 0.0552 3.2960 'International Tables Vol C Tables 4.2.6.8 and 6.1.1.4'
Si Si 0.2541 0.3302 'International Tables Vol C Tables 4.2.6.8 and 6.1.1.4'

loop_
_geom_angle_atom_site_label_1
_geom_angle_atom_site_label_2
_geom_angle_atom_site_label_3
_geom_angle
C21 Ru1 C3 107.33(11)
C21 Ru1 N1 72.92(9)
C3 Ru1 N1 149.67(11)
C21 Ru1 C2 107.09(11)
C3 Ru1 C2 38.73(13)
N1 Ru1 C2 171.56(11)
C21 Ru1 C4 137.82(12)
C3 Ru1 C4 39.03(13)
N1 Ru1 C4 121.52(10)
C2 Ru1 C4 64.37(12)
C21 Ru1 C1 136.60(11)
C3 Ru1 C1 63.47(11)
N1 Ru1 C1 137.17(10)
C2 Ru1 C1 37.91(11)
C4 Ru1 C1 62.35(12)
C21 Ru1 C5 169.18(10)
C3 Ru1 C5 62.91(12)
N1 Ru1 C5 117.81(10)
C2 Ru1 C5 62.54(11)
C4 Ru1 C5 36.76(12)
C1 Ru1 C5 36.38(11)
C21 Ru1 Si1 44.91(7)
C3 Ru1 Si1 118.57(9)
N1 Ru1 Si1 40.38(6)
C2 Ru1 Si1 144.54(8)
C4 Ru1 Si1 118.13(9)
C1 Ru1 Si1 177.53(8)
C5 Ru1 Si1 142.57(8)
C21 Ru1 Ru2 47.71(7)
C3 Ru1 Ru2 149.44(9)
N1 Ru1 Ru2 51.08(6)
C2 Ru1 Ru2 122.48(9)
C4 Ru1 Ru2 171.51(9)
C1 Ru1 Ru2 119.18(8)
C5 Ru1 Ru2 139.33(8)
Si1 Ru1 Ru2 59.951(17)
C21 Ru2 N1 73.17(9)
C21 Ru2 C14 105.41(11)
N1 Ru2 C14 157.77(10)
C21 Ru2 C15 112.58(10)
N1 Ru2 C15 163.11(10)
C14 Ru2 C15 38.38(11)
C21 Ru2 C13 130.27(12)
N1 Ru2 C13 125.75(9)
C14 Ru2 C13 38.56(11)
C15 Ru2 C13 63.71(10)
C21 Ru2 C11 146.21(11)
N1 Ru2 C11 129.63(10)
C14 Ru2 C11 63.33(11)
C15 Ru2 C11 38.27(11)
C13 Ru2 C11 61.81(12)
C21 Ru2 C12 166.59(12)
N1 Ru2 C12 115.61(9)
C14 Ru2 C12 62.45(11)
C15 Ru2 C12 62.16(10)
C13 Ru2 C12 36.57(13)
C11 Ru2 C12 35.83(12)
C21 Ru2 Si1 44.80(7)
N1 Ru2 Si1 40.24(6)
C14 Ru2 Si1 123.75(8)
C15 Ru2 Si1 153.34(8)
C13 Ru2 Si1 116.55(8)
C11 Ru2 Si1 168.01(8)
C12 Ru2 Si1 135.61(9)
C21 Ru2 Ru1 48.45(7)
N1 Ru2 Ru1 50.78(6)
C14 Ru2 Ru1 143.86(7)
C15 Ru2 Ru1 120.18(7)
C13 Ru2 Ru1 176.02(8)
C11 Ru2 Ru1 121.58(8)
C12 Ru2 Ru1 144.89(9)
Si1 Ru2 Ru1 59.667(17)
N1 Si1 C23 115.96(12)
N1 Si1 C22 116.65(13)
C23 Si1 C22 102.04(14)
N1 Si1 C21 85.86(11)
C23 Si1 C21 118.54(13)
C22 Si1 C21 118.48(13)
N1 Si1 Ru1 52.76(7)
C23 Si1 Ru1 159.34(10)
C22 Si1 Ru1 98.61(10)
C21 Si1 Ru1 49.14(8)
N1 Si1 Ru2 52.87(7)
C23 Si1 Ru2 98.97(10)
C22 Si1 Ru2 158.98(11)
C21 Si1 Ru2 48.27(8)
Ru1 Si1 Ru2 60.383(16)
N1 Si2 C24 109.28(12)
N1 Si2 C25 110.90(14)
C24 Si2 C25 109.53(16)
N1 Si2 C26 109.36(13)
C24 Si2 C26 111.18(15)
C25 Si2 C26 106.57(15)
Si2 N1 Si1 133.26(13)
Si2 N1 Ru1 128.18(13)
Si1 N1 Ru1 86.86(9)
Si2 N1 Ru2 125.71(12)
Si1 N1 Ru2 86.89(9)
Ru1 N1 Ru2 78.14(7)
C5 C1 C2 108.8(3)
C5 C1 C6 125.2(3)
C2 C1 C6 125.7(3)
C5 C1 Ru1 73.74(17)
C2 C1 Ru1 68.32(16)
C6 C1 Ru1 128.3(2)
C3 C2 C1 107.2(3)
C3 C2 C7 126.4(3)
C1 C2 C7 126.2(3)
C3 C2 Ru1 69.34(16)
C1 C2 Ru1 73.76(16)
C7 C2 Ru1 125.6(2)
C2 C3 C4 107.9(3)
C2 C3 C8 126.5(3)
C4 C3 C8 125.6(3)
C2 C3 Ru1 71.92(16)
C4 C3 Ru1 72.60(16)
C8 C3 Ru1 124.3(2)
C5 C4 C3 107.8(3)
C5 C4 C9 125.2(3)
C3 C4 C9 126.3(3)
C5 C4 Ru1 75.44(17)
C3 C4 Ru1 68.37(16)
C9 C4 Ru1 129.5(2)
C1 C5 C4 108.3(3)
C1 C5 C10 125.7(3)
C4 C5 C10 125.9(3)
C1 C5 Ru1 69.88(16)
C4 C5 Ru1 67.80(16)
C10 C5 Ru1 131.6(2)
C12 C11 C15 108.2(3)
C12 C11 C16 126.6(3)
C15 C11 C16 124.9(3)
C12 C11 Ru2 74.29(18)
C15 C11 Ru2 67.53(15)
C16 C11 Ru2 128.6(2)
C11 C12 C13 108.6(3)
C11 C12 C17 126.9(4)
C13 C12 C17 124.4(4)
C11 C12 Ru2 69.89(16)
C13 C12 Ru2 68.12(16)
C17 C12 Ru2 131.1(2)
C12 C13 C14 108.0(3)
C12 C13 C18 125.5(4)
C14 C13 C18 126.0(4)
C12 C13 Ru2 75.31(17)
C14 C13 Ru2 68.57(15)
C18 C13 Ru2 128.1(2)
C15 C14 C13 107.5(3)
C15 C14 C19 126.0(3)
C13 C14 C19 126.4(3)
C15 C14 Ru2 71.02(15)
C13 C14 Ru2 72.87(16)
C19 C14 Ru2 124.2(2)
C14 C15 C11 107.6(2)
C14 C15 C20 126.6(3)
C11 C15 C20 125.2(3)
C14 C15 Ru2 70.61(15)
C11 C15 Ru2 74.20(16)
C20 C15 Ru2 127.5(2)
Si1 C21 Ru2 86.93(10)
Si1 C21 Ru1 85.95(10)
Ru2 C21 Ru1 83.83(10)
C21' Ru1' C3' 105.66(11)
C21' Ru1' C2' 109.99(10)
C3' Ru1' C2' 38.81(11)
C21' Ru1' N1' 73.07(9)
C3' Ru1' N1' 157.07(10)
C2' Ru1' N1' 163.84(10)
C21' Ru1' C4' 133.02(11)
C3' Ru1' C4' 38.63(11)
C2' Ru1' C4' 63.99(10)
N1' Ru1' C4' 126.23(9)
C21' Ru1' C1' 142.33(10)
C3' Ru1' C1' 63.56(10)
C2' Ru1' C1' 38.21(10)
N1' Ru1' C1' 131.17(9)
C4' Ru1' C1' 61.87(10)
C21' Ru1' C5' 168.34(10)
C3' Ru1' C5' 62.75(10)
C2' Ru1' C5' 62.33(10)
N1' Ru1' C5' 116.89(9)
C4' Ru1' C5' 36.74(10)
C1' Ru1' C5' 35.80(10)
C21' Ru1' Si1' 44.76(7)
C3' Ru1' Si1' 123.20(8)
C2' Ru1' Si1' 150.81(8)
N1' Ru1' Si1' 40.35(6)
C4' Ru1' Si1' 118.78(8)
C1' Ru1' Si1' 170.98(7)
C5' Ru1' Si1' 139.14(7)
C21' Ru1' Ru2' 48.27(7)
C3' Ru1' Ru2' 144.45(8)
C2' Ru1' Ru2' 118.83(8)
N1' Ru1' Ru2' 50.68(6)
C4' Ru1' Ru2' 176.83(8)
C1' Ru1' Ru2' 119.19(7)
C5' Ru1' Ru2' 142.37(7)
Si1' Ru1' Ru2' 59.644(17)
C21' Ru2' N1' 73.32(10)
C21' Ru2' C15' 108.55(11)
N1' Ru2' C15' 148.81(10)
C21' Ru2' C11' 105.64(11)
N1' Ru2' C11' 172.78(10)
C15' Ru2' C11' 38.41(11)
C21' Ru2' C14' 140.33(11)
N1' Ru2' C14' 121.34(9)
C15' Ru2' C14' 38.80(11)
C11' Ru2' C14' 64.13(10)
C21' Ru2' C12' 133.52(11)
N1' Ru2' C12' 138.35(10)
C15' Ru2' C12' 63.29(11)
C11' Ru2' C12' 37.93(12)
C14' Ru2' C12' 62.46(10)
C21' Ru2' C13' 168.36(11)
N1' Ru2' C13' 118.14(10)
C15' Ru2' C13' 63.11(11)
C11' Ru2' C13' 62.73(11)
C14' Ru2' C13' 37.20(10)
C12' Ru2' C13' 36.49(11)
C21' Ru2' Si1' 44.90(7)
N1' Ru2' Si1' 40.55(6)
C15' Ru2' Si1' 118.90(8)
C11' Ru2' Si1' 142.72(9)
C14' Ru2' Si1' 120.22(7)
C12' Ru2' Si1' 177.29(7)
C13' Ru2' Si1' 145.40(7)
C21' Ru2' Ru1' 47.70(7)
N1' Ru2' Ru1' 51.58(5)
C15' Ru2' Ru1' 150.76(7)
C11' Ru2' Ru1' 122.33(7)
C14' Ru2' Ru1' 170.31(8)
C12' Ru2' Ru1' 117.30(7)
C13' Ru2' Ru1' 136.68(7)
Si1' Ru2' Ru1' 59.992(17)
N1' Si1' C23' 117.04(13)
N1' Si1' C22' 115.76(14)
C23' Si1' C22' 102.18(15)
N1' Si1' C21' 86.05(11)
C23' Si1' C21' 116.03(13)
C22' Si1' C21' 120.48(13)
N1' Si1' Ru2' 52.76(7)
C23' Si1' Ru2' 97.37(10)
C22' Si1' Ru2' 160.44(11)
C21' Si1' Ru2' 48.95(8)
N1' Si1' Ru1' 53.42(7)
C23' Si1' Ru1' 157.54(11)
C22' Si1' Ru1' 100.14(11)
C21' Si1' Ru1' 48.20(8)
Ru2' Si1' Ru1' 60.365(16)
N1' Si2' C26' 110.48(13)
N1' Si2' C24' 109.56(13)
C26' Si2' C24' 109.25(15)
N1' Si2' C25' 110.00(14)
C26' Si2' C25' 107.08(16)
C24' Si2' C25' 110.44(16)
Si2' N1' Si1' 134.02(13)
Si2' N1' Ru2' 128.06(12)
Si1' N1' Ru2' 86.70(10)
Si2' N1' Ru1' 125.77(12)
Si1' N1' Ru1' 86.22(9)
Ru2' N1' Ru1' 77.74(7)
C5' C1' C2' 108.6(2)
C5' C1' C6' 125.9(3)
C2' C1' C6' 125.1(3)
C5' C1' Ru1' 74.42(16)
C2' C1' Ru1' 67.10(14)
C6' C1' Ru1' 129.64(19)
C3' C2' C1' 107.5(2)
C3' C2' C7' 125.9(3)
C1' C2' C7' 126.4(3)
C3' C2' Ru1' 70.16(14)
C1' C2' Ru1' 74.69(14)
C7' C2' Ru1' 125.01(19)
C2' C3' C4' 107.5(2)
C2' C3' C8' 126.6(3)
C4' C3' C8' 125.6(3)
C2' C3' Ru1' 71.02(14)
C4' C3' Ru1' 73.25(15)
C8' C3' Ru1' 125.9(2)
C5' C4' C3' 108.2(2)
C5' C4' C9' 125.0(3)
C3' C4' C9' 126.2(3)
C5' C4' Ru1' 75.59(16)
C3' C4' Ru1' 68.11(14)
C9' C4' Ru1' 129.0(2)
C1' C5' C4' 108.1(3)
C1' C5' C10' 126.2(3)
C4' C5' C10' 125.4(3)
C1' C5' Ru1' 69.78(16)
C4' C5' Ru1' 67.67(15)
C10' C5' Ru1' 132.16(19)
C15' C11' C12' 107.3(2)
C15' C11' C16' 125.7(3)
C12' C11' C16' 127.0(3)
C15' C11' Ru2' 70.01(15)
C12' C11' Ru2' 73.02(16)
C16' C11' Ru2' 124.4(2)
C13' C12' C11' 109.4(3)
C13' C12' C17' 125.5(3)
C11' C12' C17' 124.9(3)
C13' C12' Ru2' 73.84(16)
C11' C12' Ru2' 69.05(16)
C17' C12' Ru2' 127.1(2)
C12' C13' C14' 107.6(3)
C12' C13' C18' 126.1(3)
C14' C13' C18' 126.2(3)
C12' C13' Ru2' 69.67(16)
C14' C13' Ru2' 68.20(15)
C18' C13' Ru2' 130.9(2)
C13' C14' C15' 107.8(2)
C13' C14' C19' 125.1(3)
C15' C14' C19' 126.3(3)
C13' C14' Ru2' 74.60(15)
C15' C14' Ru2' 68.99(14)
C19' C14' Ru2' 130.4(2)
C11' C15' C14' 107.9(3)
C11' C15' C20' 125.9(3)
C14' C15' C20' 126.0(3)
C11' C15' Ru2' 71.58(16)
C14' C15' Ru2' 72.20(15)
C20' C15' Ru2' 125.2(2)
Si1' C21' Ru1' 87.05(11)
Si1' C21' Ru2' 86.15(10)
Ru1' C21' Ru2' 84.03(10)

loop_
_geom_bond_atom_site_label_1
_geom_bond_atom_site_label_2
_geom_bond_distance
Ru1 C21 2.037(3)
Ru1 C3 2.140(3)
Ru1 N1 2.142(2)
Ru1 C2 2.175(3)
Ru1 C4 2.197(3)
Ru1 C1 2.247(3)
Ru1 C5 2.297(3)
Ru1 Si1 2.6872(7)
Ru1 Ru2 2.7066(3)
Ru2 C21 2.014(3)
Ru2 N1 2.152(2)
Ru2 C14 2.156(3)
Ru2 C15 2.162(3)
Ru2 C13 2.214(3)
Ru2 C11 2.251(3)
Ru2 C12 2.307(3)
Ru2 Si1 2.6950(8)
Si1 N1 1.743(2)
Si1 C23 1.880(3)
Si1 C22 1.882(3)
Si1 C21 1.902(3)
Si2 N1 1.723(2)
Si2 C24 1.865(3)
Si2 C25 1.869(3)
Si2 C26 1.877(3)
C1 C5 1.419(4)
C1 C2 1.438(4)
C1 C6 1.501(4)
C2 C3 1.431(5)
C2 C7 1.495(4)
C3 C4 1.450(5)
C3 C8 1.504(5)
C4 C5 1.420(5)
C4 C9 1.500(5)
C5 C10 1.502(5)
C11 C12 1.403(5)
C11 C15 1.449(4)
C11 C16 1.493(5)
C12 C13 1.421(5)
C12 C17 1.506(4)
C13 C14 1.444(4)
C13 C18 1.494(4)
C14 C15 1.419(4)
C14 C19 1.501(4)
C15 C20 1.500(4)
Ru1' C21' 2.013(3)
Ru1' C3' 2.150(2)
Ru1' C2' 2.162(2)
Ru1' N1' 2.170(2)
Ru1' C4' 2.219(3)
Ru1' C1' 2.263(3)
Ru1' C5' 2.323(3)
Ru1' Si1' 2.6964(7)
Ru1' Ru2' 2.7065(3)
Ru2' C21' 2.031(3)
Ru2' N1' 2.143(2)
Ru2' C15' 2.157(3)
Ru2' C11' 2.178(3)
Ru2' C14' 2.200(3)
Ru2' C12' 2.230(3)
Ru2' C13' 2.285(3)
Ru2' Si1' 2.6869(8)
Si1' N1' 1.750(2)
Si1' C23' 1.888(3)
Si1' C22' 1.889(3)
Si1' C21' 1.901(3)
Si2' N1' 1.721(2)
Si2' C26' 1.871(3)
Si2' C24' 1.871(3)
Si2' C25' 1.872(3)
C1' C5' 1.411(4)
C1' C2' 1.451(4)
C1' C6' 1.504(4)
C2' C3' 1.433(4)
C2' C7' 1.498(4)
C3' C4' 1.447(4)
C3' C8' 1.496(4)
C4' C5' 1.435(4)
C4' C9' 1.498(4)
C5' C10' 1.498(4)
C11' C15' 1.426(4)
C11' C12' 1.434(5)
C11' C16' 1.504(4)
C12' C13' 1.415(4)
C12' C17' 1.507(4)
C13' C14' 1.433(4)
C13' C18' 1.501(4)
C14' C15' 1.448(4)
C14' C19' 1.493(4)
C15' C20' 1.503(4)

loop_
_geom_torsion_atom_site_label_1
_geom_torsion_atom_site_label_2
_geom_torsion_atom_site_label_3
_geom_torsion_atom_site_label_4
_geom_torsion
C24 Si2 N1 Si1 -176.37(19)
C25 Si2 N1 Si1 62.8(2)
C26 Si2 N1 Si1 -54.5(2)
C24 Si2 N1 Ru1 53.50(19)
C25 Si2 N1 Ru1 -67.35(19)
C26 Si2 N1 Ru1 175.41(15)
C24 Si2 N1 Ru2 -50.59(19)
C25 Si2 N1 Ru2 -171.43(15)
C26 Si2 N1 Ru2 71.32(18)
C23 Si1 N1 Si2 57.4(2)
C22 Si1 N1 Si2 -62.8(2)
C21 Si1 N1 Si2 177.3(2)
Ru1 Si1 N1 Si2 -143.0(2)
Ru2 Si1 N1 Si2 138.7(2)
C23 Si1 N1 Ru1 -159.58(11)
C22 Si1 N1 Ru1 80.15(13)
C21 Si1 N1 Ru1 -39.75(10)
Ru2 Si1 N1 Ru1 -78.28(7)
C23 Si1 N1 Ru2 -81.30(13)
C22 Si1 N1 Ru2 158.43(12)
C21 Si1 N1 Ru2 38.53(10)
Ru1 Si1 N1 Ru2 78.28(7)
C5 C1 C2 C3 1.4(3)
C6 C1 C2 C3 176.0(3)
Ru1 C1 C2 C3 -61.66(19)
C5 C1 C2 C7 -174.4(3)
C6 C1 C2 C7 0.3(5)
Ru1 C1 C2 C7 122.6(3)
C5 C1 C2 Ru1 63.0(2)
C6 C1 C2 Ru1 -122.3(3)
C1 C2 C3 C4 0.4(3)
C7 C2 C3 C4 176.1(3)
Ru1 C2 C3 C4 -64.18(19)
C1 C2 C3 C8 -175.7(3)
C7 C2 C3 C8 0.0(5)
Ru1 C2 C3 C8 119.7(3)
C1 C2 C3 Ru1 64.56(19)
C7 C2 C3 Ru1 -119.7(3)
C2 C3 C4 C5 -2.0(3)
C8 C3 C4 C5 174.2(3)
Ru1 C3 C4 C5 -65.7(2)
C2 C3 C4 C9 -172.4(3)
C8 C3 C4 C9 3.8(5)
Ru1 C3 C4 C9 123.9(3)
C2 C3 C4 Ru1 63.73(19)
C8 C3 C4 Ru1 -120.1(3)
C2 C1 C5 C4 -2.6(3)
C6 C1 C5 C4 -177.3(3)
Ru1 C1 C5 C4 57.0(2)
C2 C1 C5 C10 173.0(3)
C6 C1 C5 C10 -1.7(5)
Ru1 C1 C5 C10 -127.4(3)
C2 C1 C5 Ru1 -59.61(19)
C6 C1 C5 Ru1 125.7(3)
C3 C4 C5 C1 2.8(3)
C9 C4 C5 C1 173.4(3)
Ru1 C4 C5 C1 -58.3(2)
C3 C4 C5 C10 -172.7(3)
C9 C4 C5 C10 -2.2(5)
Ru1 C4 C5 C10 126.2(3)
C3 C4 C5 Ru1 61.09(19)
C9 C4 C5 Ru1 -128.4(3)
C15 C11 C12 C13 2.1(3)
C16 C11 C12 C13 176.0(3)
Ru2 C11 C12 C13 -57.2(2)
C15 C11 C12 C17 -173.7(3)
C16 C11 C12 C17 0.2(5)
Ru2 C11 C12 C17 127.0(3)
C15 C11 C12 Ru2 59.29(19)
C16 C11 C12 Ru2 -126.8(3)
C11 C12 C13 C14 -2.9(3)
C17 C12 C13 C14 173.1(3)
Ru2 C12 C13 C14 -61.17(19)
C11 C12 C13 C18 -175.2(3)
C17 C12 C13 C18 0.8(5)
Ru2 C12 C13 C18 126.6(3)
C11 C12 C13 Ru2 58.3(2)
C17 C12 C13 Ru2 -125.8(3)
C12 C13 C14 C15 2.6(3)
C18 C13 C14 C15 174.8(3)
Ru2 C13 C14 C15 -62.98(18)
C12 C13 C14 C19 -174.3(3)
C18 C13 C14 C19 -2.1(5)
Ru2 C13 C14 C19 120.2(3)
C12 C13 C14 Ru2 65.6(2)
C18 C13 C14 Ru2 -122.2(3)
C13 C14 C15 C11 -1.3(3)
C19 C14 C15 C11 175.6(3)
Ru2 C14 C15 C11 -65.50(19)
C13 C14 C15 C20 -173.0(3)
C19 C14 C15 C20 3.9(5)
Ru2 C14 C15 C20 122.8(3)
C13 C14 C15 Ru2 64.20(19)
C19 C14 C15 Ru2 -118.9(3)
C12 C11 C15 C14 -0.5(3)
C16 C11 C15 C14 -174.5(3)
Ru2 C11 C15 C14 63.13(18)
C12 C11 C15 C20 171.4(3)
C16 C11 C15 C20 -2.7(5)
Ru2 C11 C15 C20 -125.0(3)
C12 C11 C15 Ru2 -63.6(2)
C16 C11 C15 Ru2 122.3(3)
C26' Si2' N1' Si1' -64.3(2)
C24' Si2' N1' Si1' 175.26(18)
C25' Si2' N1' Si1' 53.7(2)
C26' Si2' N1' Ru2' 66.59(19)
C24' Si2' N1' Ru2' -53.83(19)
C25' Si2' N1' Ru2' -175.41(16)
C26' Si2' N1' Ru1' 169.98(15)
C24' Si2' N1' Ru1' 49.57(19)
C25' Si2' N1' Ru1' -72.01(19)
C23' Si1' N1' Si2' 65.4(2)
C22' Si1' N1' Si2' -55.3(2)
C21' Si1' N1' Si2' -177.34(19)
Ru2' Si1' N1' Si2' 143.4(2)
Ru1' Si1' N1' Si2' -138.7(2)
C23' Si1' N1' Ru2' -78.05(13)
C22' Si1' N1' Ru2' 161.34(12)
C21' Si1' N1' Ru2' 39.25(9)
Ru1' Si1' N1' Ru2' 77.92(6)
C23' Si1' N1' Ru1' -155.96(12)
C22' Si1' N1' Ru1' 83.42(13)
C21' Si1' N1' Ru1' -38.67(9)
Ru2' Si1' N1' Ru1' -77.92(6)
C5' C1' C2' C3' 0.3(3)
C6' C1' C2' C3' 173.8(2)
Ru1' C1' C2' C3' -62.91(17)
C5' C1' C2' C7' -174.3(2)
C6' C1' C2' C7' -0.9(4)
Ru1' C1' C2' C7' 122.5(3)
C5' C1' C2' Ru1' 63.25(19)
C6' C1' C2' Ru1' -123.3(3)
C1' C2' C3' C4' 1.2(3)
C7' C2' C3' C4' 175.9(2)
Ru1' C2' C3' C4' -64.68(18)
C1' C2' C3' C8' -173.0(3)
C7' C2' C3' C8' 1.6(4)
Ru1' C2' C3' C8' 121.1(3)
C1' C2' C3' Ru1' 65.90(17)
C7' C2' C3' Ru1' -119.5(3)
C2' C3' C4' C5' -2.3(3)
C8' C3' C4' C5' 172.0(3)
Ru1' C3' C4' C5' -65.53(19)
C2' C3' C4' C9' -173.6(3)
C8' C3' C4' C9' 0.7(4)
Ru1' C3' C4' C9' 123.2(3)
C2' C3' C4' Ru1' 63.21(17)
C8' C3' C4' Ru1' -122.5(3)
C2' C1' C5' C4' -1.8(3)
C6' C1' C5' C4' -175.1(2)
Ru1' C1' C5' C4' 56.86(19)
C2' C1' C5' C10' 173.3(3)
C6' C1' C5' C10' -0.1(4)
Ru1' C1' C5' C10' -128.1(3)
C2' C1' C5' Ru1' -58.65(17)
C6' C1' C5' Ru1' 128.0(3)
C3' C4' C5' C1' 2.5(3)
C9' C4' C5' C1' 174.0(3)
Ru1' C4' C5' C1' -58.15(19)
C3' C4' C5' C10' -172.6(3)
C9' C4' C5' C10' -1.1(4)
Ru1' C4' C5' C10' 126.8(3)
C3' C4' C5' Ru1' 60.70(18)
C9' C4' C5' Ru1' -127.9(3)
C15' C11' C12' C13' -1.2(3)
C16' C11' C12' C13' 176.1(3)
Ru2' C11' C12' C13' -63.2(2)
C15' C11' C12' C17' -176.6(3)
C16' C11' C12' C17' 0.7(5)
Ru2' C11' C12' C17' 121.4(3)
C15' C11' C12' Ru2' 62.02(18)
C16' C11' C12' Ru2' -120.6(3)
C11' C12' C13' C14' 2.4(3)
C17' C12' C13' C14' 177.8(3)
Ru2' C12' C13' C14' -57.80(19)
C11' C12' C13' C18' -173.4(3)
C17' C12' C13' C18' 2.0(5)
Ru2' C12' C13' C18' 126.4(3)
C11' C12' C13' Ru2' 60.22(19)
C17' C12' C13' Ru2' -124.4(3)
C12' C13' C14' C15' -2.7(3)
C18' C13' C14' C15' 173.1(3)
Ru2' C13' C14' C15' -61.40(18)
C12' C13' C14' C19' -172.4(3)
C18' C13' C14' C19' 3.4(5)
Ru2' C13' C14' C19' 128.9(3)
C12' C13' C14' Ru2' 58.71(19)
C18' C13' C14' Ru2' -125.5(3)
C12' C11' C15' C14' -0.5(3)
C16' C11' C15' C14' -177.9(3)
Ru2' C11' C15' C14' 63.49(19)
C12' C11' C15' C20' 175.4(3)
C16' C11' C15' C20' -2.0(5)
Ru2' C11' C15' C20' -120.6(3)
C12' C11' C15' Ru2' -64.00(19)
C16' C11' C15' Ru2' 118.6(3)
C13' C14' C15' C11' 2.0(3)
C19' C14' C15' C11' 171.5(3)
Ru2' C14' C15' C11' -63.08(18)
C13' C14' C15' C20' -173.9(3)
C19' C14' C15' C20' -4.3(5)
Ru2' C14' C15' C20' 121.0(3)
C13' C14' C15' Ru2' 65.06(19)
C19' C14' C15' Ru2' -125.4(3)
